data_4348161
loop_
_publ_author_name
'Johnstone, Erik V.'
'Poineau, Frederic'
'Todorova, Tanya K.'
'Forster, Paul M.'
'S\/orensen, Lasse K'
'Fdez Galv\'an, Ignacio'
'Lindh, Roland'
'Czerwinski, Kenneth R.'
'Sattelberger, Alfred P.'

_publ_section_title
;
 Molecular and Electronic Structure of Re2Br4(PMe3)4.
;
_journal_issue 14
_journal_name_full 'Inorganic chemistry'
_journal_page_first 7111
_journal_page_last 7116
_journal_paper_doi 10.1021/acs.inorgchem.6b01052
_journal_volume 55
_journal_year 2016
_chemical_formula_sum 'C12 H36 Br4 P4 Re2'
_chemical_formula_weight 996.33
_space_group_crystal_system monoclinic
_space_group_IT_number 15
_space_group_name_Hall '-C 2yc'
_space_group_name_H-M_alt 'C 1 2/c 1'
_atom_sites_solution_hydrogens geom
_audit_creation_method SHELXL-2014/7
_cell_angle_alpha 90
_cell_angle_beta 115.1560(10)
_cell_angle_gamma 90
_cell_formula_units_Z 4
_cell_length_a 18.0461(13)
_cell_length_b 9.3406(7)
_cell_length_c 17.1624(12)
_cell_measurement_reflns_used 9958
_cell_measurement_temperature 100(2)
_cell_measurement_theta_max 61.027
_cell_measurement_theta_min 4.985
_cell_volume 2618.5(3)
_computing_structure_refinement 'SHELXL-2014/7 (Sheldrick, 2014)'
_diffrn_ambient_temperature 100(2)
_diffrn_measured_fraction_theta_full 0.994
_diffrn_measured_fraction_theta_max 0.996
_diffrn_measurement_device_type 'Bruker APEX-II CCD'
_diffrn_measurement_method '\f and \w scans'
_diffrn_radiation_type MoK\a
_diffrn_radiation_wavelength 0.71073
_diffrn_reflns_av_R_equivalents 0.0269
_diffrn_reflns_av_unetI/netI 0.0187
_diffrn_reflns_Laue_measured_fraction_full 0.994
_diffrn_reflns_Laue_measured_fraction_max 0.996
_diffrn_reflns_limit_h_max 25
_diffrn_reflns_limit_h_min -25
_diffrn_reflns_limit_k_max 13
_diffrn_reflns_limit_k_min -13
_diffrn_reflns_limit_l_max 24
_diffrn_reflns_limit_l_min -24
_diffrn_reflns_number 21134
_diffrn_reflns_point_group_measured_fraction_full 0.994
_diffrn_reflns_point_group_measured_fraction_max 0.996
_diffrn_reflns_theta_full 25.242
_diffrn_reflns_theta_max 30.528
_diffrn_reflns_theta_min 2.512
_exptl_absorpt_coefficient_mu 15.581
_exptl_absorpt_correction_T_max 0.7461
_exptl_absorpt_correction_T_min 0.4333
_exptl_absorpt_correction_type multi-scan
_exptl_absorpt_process_details
;
SADABS-2014/5 (Bruker,2014/5) was used for absorption correction.
wR2(int) was 0.1272 before and 0.0391 after correction.
The Ratio of minimum to maximum transmission is 0.5808.
The \l/2 correction factor is 0.00150.
;
_exptl_crystal_density_diffrn 2.527
_exptl_crystal_description block
_exptl_crystal_F_000 1832
_exptl_crystal_size_max .10
_exptl_crystal_size_mid .06
_exptl_crystal_size_min .04
_refine_diff_density_max 0.894
_refine_diff_density_min -2.555
_refine_diff_density_rms 0.262
_refine_ls_extinction_method none
_refine_ls_goodness_of_fit_ref 1.126
_refine_ls_hydrogen_treatment constr
_refine_ls_matrix_type full
_refine_ls_number_parameters 101
_refine_ls_number_reflns 3994
_refine_ls_number_restraints 0
_refine_ls_restrained_S_all 1.126
_refine_ls_R_factor_all 0.0274
_refine_ls_R_factor_gt 0.0261
_refine_ls_shift/su_max 0.000
_refine_ls_shift/su_mean 0.000
_refine_ls_structure_factor_coef Fsqd
_refine_ls_weighting_details 'w=1/[\s^2^(Fo^2^)+(0.0265P)^2^+43.5099P] where P=(Fo^2^+2Fc^2^)/3'
_refine_ls_weighting_scheme calc
_refine_ls_wR_factor_gt 0.0665
_refine_ls_wR_factor_ref 0.0671
_reflns_Friedel_coverage 0.000
_reflns_number_gt 3822
_reflns_number_total 3994
_reflns_threshold_expression 'I > 2\s(I)'
_cod_data_source_file ic6b01052_si_001.cif
_cod_data_source_block ReBrTMP_0m_a
_cod_original_sg_symbol_H-M 'C 2/c'
_cod_database_code 4348161
_shelx_shelxl_version_number 2014/7
_shelx_space_group_comment
;
The symmetry employed for this shelxl refinement is uniquely defined
by the following loop, which should always be used as a source of
symmetry information in preference to the above space-group names.
They are only intended as comments.
;

loop_
_space_group_symop_operation_xyz
'x, y, z'
'-x, y, -z+1/2'
'x+1/2, y+1/2, z'
'-x+1/2, y+1/2, -z+1/2'
'-x, -y, -z'
'x, -y, z-1/2'
'-x+1/2, -y+1/2, -z'
'x+1/2, -y+1/2, z-1/2'

loop_
_atom_site_label
_atom_site_type_symbol
_atom_site_fract_x
_atom_site_fract_y
_atom_site_fract_z
_atom_site_U_iso_or_equiv
_atom_site_adp_type
_atom_site_occupancy
_atom_site_site_symmetry_order
_atom_site_calc_flag
_atom_site_refinement_flags_posn
_atom_site_refinement_flags_adp
_atom_site_refinement_flags_occupancy
Re1 Re 0.5000 0.40875(2) 0.2500 0.00924(6) Uani 1 2 d S T P
Re2 Re 0.5000 0.16765(2) 0.2500 0.00980(6) Uani 1 2 d S T P
Br1 Br 0.41748(3) 0.51745(6) 0.32079(3) 0.02480(11) Uani 1 1 d . . .
Br2 Br 0.38742(3) 0.05842(6) 0.12037(3) 0.02616(11) Uani 1 1 d . . .
P1 P 0.61700(7) 0.45871(13) 0.38422(7) 0.0150(2) Uani 1 1 d . . .
P2 P 0.58683(7) 0.11830(13) 0.17769(8) 0.0166(2) Uani 1 1 d . . .
C1 C 0.6279(4) 0.6530(6) 0.3953(4) 0.0309(12) Uani 1 1 d . . .
H1A H 0.5760 0.6952 0.3893 0.046 Uiso 1 1 calc R U .
H1B H 0.6710 0.6767 0.4521 0.046 Uiso 1 1 calc R U .
H1C H 0.6424 0.6913 0.3505 0.046 Uiso 1 1 calc R U .
C2 C 0.6175(3) 0.4085(6) 0.4867(3) 0.0250(10) Uani 1 1 d . . .
H2A H 0.5649 0.4340 0.4868 0.038 Uiso 1 1 calc R U .
H2B H 0.6262 0.3051 0.4952 0.038 Uiso 1 1 calc R U .
H2C H 0.6617 0.4594 0.5333 0.038 Uiso 1 1 calc R U .
C3 C 0.7180(3) 0.4034(6) 0.3972(3) 0.0243(10) Uani 1 1 d . . .
H3A H 0.7245 0.4258 0.3446 0.036 Uiso 1 1 calc R U .
H3B H 0.7598 0.4544 0.4460 0.036 Uiso 1 1 calc R U .
H3C H 0.7243 0.3000 0.4079 0.036 Uiso 1 1 calc R U .
C4 C 0.6942(3) 0.1746(6) 0.2259(4) 0.0287(11) Uani 1 1 d . . .
H4A H 0.7188 0.1517 0.2875 0.043 Uiso 1 1 calc R U .
H4B H 0.7238 0.1241 0.1978 0.043 Uiso 1 1 calc R U .
H4C H 0.6973 0.2780 0.2183 0.043 Uiso 1 1 calc R U .
C5 C 0.5534(4) 0.1694(6) 0.0658(3) 0.0270(11) Uani 1 1 d . . .
H5A H 0.5463 0.2735 0.0603 0.041 Uiso 1 1 calc R U .
H5B H 0.5946 0.1399 0.0460 0.041 Uiso 1 1 calc R U .
H5C H 0.5012 0.1224 0.0307 0.041 Uiso 1 1 calc R U .
C6 C 0.5958(4) -0.0755(6) 0.1727(4) 0.0282(11) Uani 1 1 d . . .
H6A H 0.6139 -0.1160 0.2306 0.042 Uiso 1 1 calc R U .
H6B H 0.5425 -0.1161 0.1348 0.042 Uiso 1 1 calc R U .
H6C H 0.6359 -0.0986 0.1501 0.042 Uiso 1 1 calc R U .

loop_
_atom_site_aniso_label
_atom_site_aniso_U_11
_atom_site_aniso_U_22
_atom_site_aniso_U_33
_atom_site_aniso_U_23
_atom_site_aniso_U_13
_atom_site_aniso_U_12
Re1 0.00900(10) 0.01014(10) 0.00933(10) 0.000 0.00462(7) 0.000
Re2 0.00887(10) 0.01022(10) 0.01071(10) 0.000 0.00455(8) 0.000
Br1 0.0262(2) 0.0268(2) 0.0266(2) -0.00046(19) 0.0162(2) 0.00515(19)
Br2 0.0230(2) 0.0266(2) 0.0236(2) -0.00464(19) 0.00489(19) -0.00371(19)
P1 0.0138(5) 0.0162(5) 0.0126(5) -0.0023(4) 0.0033(4) -0.0016(4)
P2 0.0169(5) 0.0158(5) 0.0214(5) -0.0033(4) 0.0122(4) 0.0005(4)
C1 0.036(3) 0.018(2) 0.033(3) -0.004(2) 0.009(2) -0.004(2)
C2 0.027(2) 0.033(3) 0.0122(19) -0.0021(18) 0.0055(18) 0.000(2)
C3 0.0123(19) 0.032(3) 0.024(2) -0.0026(19) 0.0030(17) -0.0026(18)
C4 0.017(2) 0.031(3) 0.044(3) -0.010(2) 0.019(2) -0.0009(19)
C5 0.039(3) 0.028(2) 0.023(2) -0.0048(19) 0.021(2) -0.001(2)
C6 0.031(3) 0.020(2) 0.039(3) -0.005(2) 0.020(2) 0.002(2)

loop_
_atom_type_symbol
_atom_type_description
_atom_type_scat_dispersion_real
_atom_type_scat_dispersion_imag
_atom_type_scat_source
C C 0.0033 0.0016 'International Tables Vol C Tables 4.2.6.8 and 6.1.1.4'
H H 0.0000 0.0000 'International Tables Vol C Tables 4.2.6.8 and 6.1.1.4'
P P 0.1023 0.0942 'International Tables Vol C Tables 4.2.6.8 and 6.1.1.4'
Br Br -0.2901 2.4595 'International Tables Vol C Tables 4.2.6.8 and 6.1.1.4'
Re Re -1.0185 7.2310 'International Tables Vol C Tables 4.2.6.8 and 6.1.1.4'

loop_
_geom_angle_atom_site_label_1
_geom_angle_atom_site_label_2
_geom_angle_atom_site_label_3
_geom_angle
_geom_angle_site_symmetry_1
_geom_angle_site_symmetry_3
Re2 Re1 P1 101.13(3) . 2_655
Re2 Re1 P1 101.13(3) . .
P1 Re1 P1 157.75(6) 2_655 .
Re2 Re1 Br1 113.937(13) . 2_655
P1 Re1 Br1 85.30(3) 2_655 2_655
P1 Re1 Br1 85.72(3) . 2_655
Re2 Re1 Br1 113.936(13) . .
P1 Re1 Br1 85.72(3) 2_655 .
P1 Re1 Br1 85.30(3) . .
Br1 Re1 Br1 132.13(3) 2_655 .
Re1 Re2 P2 100.98(3) . .
Re1 Re2 P2 100.98(3) . 2_655
P2 Re2 P2 158.05(6) . 2_655
Re1 Re2 Br2 114.034(14) . 2_655
P2 Re2 Br2 85.43(3) . 2_655
P2 Re2 Br2 85.67(3) 2_655 2_655
Re1 Re2 Br2 114.035(14) . .
P2 Re2 Br2 85.67(3) . .
P2 Re2 Br2 85.43(3) 2_655 .
Br2 Re2 Br2 131.93(3) 2_655 .
C3 P1 C2 102.5(3) . .
C3 P1 C1 102.3(3) . .
C2 P1 C1 101.5(3) . .
C3 P1 Re1 119.10(18) . .
C2 P1 Re1 121.03(18) . .
C1 P1 Re1 107.6(2) . .
C5 P2 C6 102.0(3) . .
C5 P2 C4 102.4(3) . .
C6 P2 C4 102.0(3) . .
C5 P2 Re2 119.70(19) . .
C6 P2 Re2 107.65(19) . .
C4 P2 Re2 120.30(19) . .
P1 C1 H1A 109.5 . .
P1 C1 H1B 109.5 . .
H1A C1 H1B 109.5 . .
P1 C1 H1C 109.5 . .
H1A C1 H1C 109.5 . .
H1B C1 H1C 109.5 . .
P1 C2 H2A 109.5 . .
P1 C2 H2B 109.5 . .
H2A C2 H2B 109.5 . .
P1 C2 H2C 109.5 . .
H2A C2 H2C 109.5 . .
H2B C2 H2C 109.5 . .
P1 C3 H3A 109.5 . .
P1 C3 H3B 109.5 . .
H3A C3 H3B 109.5 . .
P1 C3 H3C 109.5 . .
H3A C3 H3C 109.5 . .
H3B C3 H3C 109.5 . .
P2 C4 H4A 109.5 . .
P2 C4 H4B 109.5 . .
H4A C4 H4B 109.5 . .
P2 C4 H4C 109.5 . .
H4A C4 H4C 109.5 . .
H4B C4 H4C 109.5 . .
P2 C5 H5A 109.5 . .
P2 C5 H5B 109.5 . .
H5A C5 H5B 109.5 . .
P2 C5 H5C 109.5 . .
H5A C5 H5C 109.5 . .
H5B C5 H5C 109.5 . .
P2 C6 H6A 109.5 . .
P2 C6 H6B 109.5 . .
H6A C6 H6B 109.5 . .
P2 C6 H6C 109.5 . .
H6A C6 H6C 109.5 . .
H6B C6 H6C 109.5 . .

loop_
_geom_bond_atom_site_label_1
_geom_bond_atom_site_label_2
_geom_bond_distance
_geom_bond_site_symmetry_2
Re1 Re2 2.2521(3) .
Re1 P1 2.4181(11) 2_655
Re1 P1 2.4181(11) .
Re1 Br1 2.5025(5) 2_655
Re1 Br1 2.5025(5) .
Re2 P2 2.4210(11) .
Re2 P2 2.4210(11) 2_655
Re2 Br2 2.5051(5) 2_655
Re2 Br2 2.5051(5) .
P1 C3 1.815(5) .
P1 C2 1.816(5) .
P1 C1 1.826(5) .
P2 C5 1.815(6) .
P2 C6 1.823(5) .
P2 C4 1.830(5) .
C1 H1A 0.9800 .
C1 H1B 0.9800 .
C1 H1C 0.9800 .
C2 H2A 0.9800 .
C2 H2B 0.9800 .
C2 H2C 0.9800 .
C3 H3A 0.9800 .
C3 H3B 0.9800 .
C3 H3C 0.9800 .
C4 H4A 0.9800 .
C4 H4B 0.9800 .
C4 H4C 0.9800 .
C5 H5A 0.9800 .
C5 H5B 0.9800 .
C5 H5C 0.9800 .
C6 H6A 0.9800 .
C6 H6B 0.9800 .
C6 H6C 0.9800 .
